data_7030135
loop_
_publ_author_name
'Dumitru, Florina'
'Legrand, Yves-Marie'
'Petit, Eddy'
'van der Lee, Arie'
'Barboiu, Mihail'

_publ_section_title
;
 Self-sorting of metallosupramolecular DCLs via double-level exchange:
 amplification in solution and solid state modulation.
;
_journal_issue 38
_journal_name_full 'Dalton transactions (Cambridge, England : 2003)'
_journal_page_first 11860
_journal_page_last 11865
_journal_paper_doi 10.1039/c2dt31532g
_journal_volume 41
_journal_year 2012
_chemical_formula_moiety 'C38 H28.64 N6 O2.64 Zn, 2(C F3 O3 S), 2(C2 H3 N)'
_chemical_formula_sum 'C44 H34.64 F6 N8 O8.64 S2 Zn'
_chemical_formula_weight 1057.15
_space_group_IT_number 14
_symmetry_cell_setting monoclinic
_symmetry_space_group_name_Hall '-P 2ybc'
_symmetry_space_group_name_H-M 'P 1 21/c 1'
_atom_sites_solution_hydrogens difmap
_atom_sites_solution_primary direct
_cell_angle_alpha 90
_cell_angle_beta 113.340(2)
_cell_angle_gamma 90
_cell_formula_units_Z 4
_cell_length_a 25.4340(16)
_cell_length_b 8.3120(5)
_cell_length_c 23.7330(14)
_cell_measurement_reflns_used 0
_cell_measurement_temperature 120
_cell_measurement_theta_max 0
_cell_measurement_theta_min 0
_cell_volume 4606.8(5)
_computing_cell_refinement 'SAINT (Siemens ,1995)'
_computing_data_collection 'SMART (Siemens, 1993)'
_computing_data_reduction 'USER DEFINED DATA REDUCTION'
_computing_molecular_graphics 'CAMERON (Watkin et al., 1996)'
_computing_publication_material 'CRYSTALS (Betteridge et al., 2003)'
_computing_structure_refinement 'CRYSTALS (Betteridge et al., 2003)'
_computing_structure_solution 'SHELXS 86 (Sheldrick, 1986)'
_diffrn_ambient_temperature 120
_diffrn_measured_fraction_theta_full 0.978
_diffrn_measured_fraction_theta_max 0.977
_diffrn_measurement_device Area
_diffrn_measurement_device_type 'Bruker SMART'
_diffrn_measurement_method '\f scans'
_diffrn_radiation_monochromator graphite
_diffrn_radiation_type synchrotron
_diffrn_radiation_wavelength 0.50915
_diffrn_reflns_av_R_equivalents 0.038
_diffrn_reflns_av_sigmaI/netI 0.0312
_diffrn_reflns_limit_h_max 36
_diffrn_reflns_limit_h_min -36
_diffrn_reflns_limit_k_max 11
_diffrn_reflns_limit_k_min -11
_diffrn_reflns_limit_l_max 33
_diffrn_reflns_limit_l_min -31
_diffrn_reflns_number 68831
_diffrn_reflns_theta_full 20.867
_diffrn_reflns_theta_max 21.292
_diffrn_reflns_theta_min 0.625
_diffrn_standards_number 0
_exptl_absorpt_coefficient_mu 0.712
_exptl_absorpt_correction_T_max 0.93
_exptl_absorpt_correction_T_min 0.85
_exptl_absorpt_correction_type psi-scan
_exptl_absorpt_process_details 'SADABS (Siemens, 1996)'
_exptl_crystal_colour yellow
_exptl_crystal_density_diffrn 1.524
_exptl_crystal_density_method 'not measured'
_exptl_crystal_description prism
_exptl_crystal_F_000 2158.953
_exptl_crystal_size_max 0.250
_exptl_crystal_size_mid 0.200
_exptl_crystal_size_min 0.100
_refine_diff_density_max 0.83
_refine_diff_density_min -1.89
_refine_ls_extinction_method None
_refine_ls_goodness_of_fit_ref 1.0501
_refine_ls_hydrogen_treatment mixed
_refine_ls_matrix_type full
_refine_ls_number_parameters 656
_refine_ls_number_reflns 11254
_refine_ls_number_restraints 32
_refine_ls_R_factor_all 0.0530
_refine_ls_R_factor_gt 0.0451
_refine_ls_shift/su_max 0.0047480
_refine_ls_shift/su_mean 0.0000505
_refine_ls_structure_factor_coef F
_refine_ls_weighting_details
;
Method, part 1, Chebychev polynomial, (Watkin, 1994, Prince, 1982)
[weight] = 1.0/[A~0~*T~0~(x)+A~1~*T~1~(x) ... +A~n-1~]*T~n-1~(x)]
where A~i~ are the Chebychev coefficients listed below and x= Fcalc/Fmax
Method = Robust Weighting (Prince, 1982)
W = [weight] * [1-(deltaF/6*sigmaF)^2^]^2^
A~i~ are:
0.519 0.538 0.285
;
_refine_ls_weighting_scheme calc
_refine_ls_wR_factor_all 0.0477
_refine_ls_wR_factor_gt 0.0401
_refine_ls_wR_factor_ref 0.0401
_reflns_limit_h_max 33
_reflns_limit_h_min -36
_reflns_limit_k_max 11
_reflns_limit_k_min 0
_reflns_limit_l_max 33
_reflns_limit_l_min 0
_reflns_number_gt 11254
_reflns_number_total 13674
_reflns_threshold_expression I>2.0\s(I)
_oxford_diffrn_Wilson_B_factor 0.00
_oxford_diffrn_Wilson_scale 0.00
_oxford_refine_ls_r_factor_ref 0.0451
_oxford_refine_ls_scale 0.17974(18)
_oxford_reflns_number_all 13656
_oxford_reflns_threshold_expression_ref I>2.0\s(I)
_cod_data_source_file c2dt31532g.txt
_cod_data_source_block 1_mdbm37
_cod_original_sg_symbol_H-M 'P 1 21/c 1 '
_cod_database_code 7030135
_montpellier_reflns_maxres 0.701

loop_
_symmetry_equiv_pos_as_xyz
x,y,z
-x,-y,-z
-x,y+1/2,-z+1/2
x,-y+1/2,z+1/2

loop_
_atom_site_label
_atom_site_type_symbol
_atom_site_fract_x
_atom_site_fract_y
_atom_site_fract_z
_atom_site_U_iso_or_equiv
_atom_site_occupancy
_atom_site_adp_type
_atom_site_refinement_flags_posn
_atom_site_refinement_flags_adp
_atom_site_refinement_flags_occupancy
Zn1 Zn 0.277545(5) 0.052193(15) 0.569384(6) 0.0152 1.0000 Uani . . .
N2 N 0.24554(4) 0.05138(10) 0.47548(4) 0.0147 1.0000 Uani . . .
C3 C 0.20439(4) 0.15658(13) 0.44358(5) 0.0157 1.0000 Uani . . .
C4 C 0.18421(4) 0.26028(12) 0.48182(5) 0.0162 1.0000 Uani . . .
N5 N 0.21194(4) 0.25499(11) 0.54036(4) 0.0153 1.0000 Uani . . .
C6 C 0.19414(4) 0.35016(12) 0.57953(5) 0.0150 1.0000 Uani . . .
C7 C 0.13628(4) 0.37778(13) 0.56780(5) 0.0168 1.0000 Uani . . .
C8 C 0.12167(5) 0.47418(14) 0.60749(5) 0.0189 1.0000 Uani . . .
C9 C 0.16473(5) 0.54233(13) 0.65932(5) 0.0193 1.0000 Uani D U .
O10 O 0.15260(4) 0.63846(13) 0.69926(5) 0.0234 0.855(5) Uani D U P
H101 H 0.1180(4) 0.650(3) 0.6873(7) 0.0468 0.855(5) Uiso D . P
C11 C 0.22251(5) 0.51360(14) 0.67172(5) 0.0208 1.0000 Uani . . .
C12 C 0.23697(4) 0.41681(13) 0.63205(5) 0.0185 1.0000 Uani . . .
H121 H 0.2760 0.3981 0.6409 0.0236 1.0000 Uiso R . .
H111 H 0.2502 0.5613 0.7069 0.0247 1.0000 Uiso R . .
H81 H 0.0838 0.4952 0.6005 0.0234 1.0000 Uiso R . .
H71 H 0.1080 0.3295 0.5339 0.0205 1.0000 Uiso R . .
H41 H 0.1522 0.3249 0.4629 0.0195 1.0000 Uiso R . .
C13 C 0.18488(5) 0.16893(14) 0.37968(5) 0.0194 1.0000 Uani . . .
C14 C 0.20964(5) 0.06896(15) 0.34942(5) 0.0218 1.0000 Uani . . .
C15 C 0.25241(5) -0.04017(14) 0.38306(5) 0.0199 1.0000 Uani . . .
C16 C 0.26949(4) -0.04457(12) 0.44679(5) 0.0160 1.0000 Uani . . .
C17 C 0.31518(4) -0.15109(13) 0.48797(5) 0.0177 1.0000 Uani . . .
N18 N 0.32755(4) -0.14452(11) 0.54612(4) 0.0163 1.0000 Uani . . .
C19 C 0.37353(4) -0.23904(12) 0.58726(5) 0.0166 1.0000 Uani . . .
C20 C 0.37005(5) -0.29314(14) 0.64153(5) 0.0208 1.0000 Uani . . .
C21 C 0.41298(5) -0.39098(15) 0.68231(6) 0.0224 1.0000 Uani . . .
C22 C 0.46018(5) -0.43365(14) 0.66898(5) 0.0208 1.0000 Uani D U .
O23 O 0.49960(5) -0.53843(14) 0.70873(5) 0.0246 0.815(5) Uani D U P
H231 H 0.5183(9) -0.581(3) 0.6914(5) 0.0514 0.815(5) Uiso D . P
C24 C 0.46512(5) -0.37457(14) 0.61620(5) 0.0210 1.0000 Uani . . .
C25 C 0.42211(5) -0.27708(14) 0.57544(5) 0.0192 1.0000 Uani . . .
H251 H 0.4254 -0.2378 0.5400 0.0236 1.0000 Uiso R . .
H241 H 0.4980 -0.4019 0.6097 0.0242 1.0000 Uiso R . .
H211 H 0.4104 -0.4293 0.7182 0.0274 1.0000 Uiso R . .
H201 H 0.3389 -0.2661 0.6515 0.0251 1.0000 Uiso R . .
H171 H 0.3349 -0.2197 0.4720 0.0208 1.0000 Uiso R . .
H151 H 0.2707 -0.1063 0.3649 0.0249 1.0000 Uiso R . .
H141 H 0.1983 0.0754 0.3084 0.0272 1.0000 Uiso R . .
H131 H 0.1565 0.2397 0.3595 0.0232 1.0000 Uiso R . .
N26 N 0.31196(4) 0.06815(11) 0.66349(4) 0.0190 1.0000 Uani . . .
C27 C 0.36187(5) 0.14519(14) 0.69216(5) 0.0227 1.0000 Uani . . .
C28 C 0.38822(5) 0.20496(14) 0.65085(6) 0.0231 1.0000 Uani . . .
N29 N 0.35706(4) 0.20255(11) 0.59285(5) 0.0205 1.0000 Uani . . .
C30 C 0.37736(5) 0.26712(14) 0.54988(6) 0.0212 1.0000 Uani . . .
C31 C 0.33833(5) 0.35754(14) 0.50135(6) 0.0218 1.0000 Uani . . .
C32 C 0.35587(5) 0.42967(14) 0.45915(6) 0.0228 1.0000 Uani . . .
C33 C 0.41238(5) 0.41051(16) 0.46432(6) 0.0255 1.0000 Uani D U .
O34 O 0.43127(9) 0.4702(3) 0.42928(10) 0.0265 0.439(4) Uani D U P
H341 H 0.411(2) 0.546(7) 0.411(3) 0.1169 0.439(4) Uiso D . P
C35 C 0.45062(5) 0.31535(17) 0.51141(6) 0.0280 1.0000 Uani . . .
C36 C 0.43352(5) 0.24381(16) 0.55422(6) 0.0260 1.0000 Uani . . .
H361 H 0.4581 0.1774 0.5865 0.0320 1.0000 Uiso R . .
H351 H 0.4872 0.2993 0.5145 0.0337 1.0000 Uiso R . .
H321 H 0.3301 0.4886 0.4286 0.0266 1.0000 Uiso R . .
H311 H 0.3006 0.3721 0.5000 0.0252 1.0000 Uiso R . .
H281 H 0.4264 0.2433 0.6680 0.0282 1.0000 Uiso R . .
C37 C 0.38293(6) 0.17626(16) 0.75534(6) 0.0317 1.0000 Uani . . .
C38 C 0.35028(7) 0.12731(18) 0.78744(6) 0.0356 1.0000 Uani . . .
C39 C 0.29817(7) 0.04746(17) 0.75709(6) 0.0303 1.0000 Uani . . .
C40 C 0.28053(5) 0.01997(14) 0.69403(5) 0.0209 1.0000 Uani . . .
C41 C 0.22609(5) -0.05948(13) 0.65514(5) 0.0202 1.0000 Uani . . .
N42 N 0.21480(4) -0.07382(11) 0.59738(4) 0.0168 1.0000 Uani . . .
C43 C 0.16102(4) -0.13818(13) 0.55723(5) 0.0169 1.0000 Uani . . .
C44 C 0.11015(5) -0.09834(14) 0.56401(5) 0.0206 1.0000 Uani . . .
C45 C 0.05862(5) -0.16571(15) 0.52439(6) 0.0234 1.0000 Uani . . .
C46 C 0.05792(5) -0.27352(14) 0.47901(6) 0.0224 1.0000 Uani D U .
O47 O 0.00861(7) -0.3400(2) 0.44750(9) 0.0273 0.529(4) Uani D U P
H471 H 0.0137(2) -0.430(4) 0.437(3) 0.0983 0.529(4) Uiso D . P
C48 C 0.10841(5) -0.30927(14) 0.47117(5) 0.0203 1.0000 Uani . . .
C49 C 0.16003(5) -0.23983(13) 0.50982(5) 0.0181 1.0000 Uani . . .
H491 H 0.1945 -0.2647 0.5060 0.0223 1.0000 Uiso R . .
H481 H 0.1069 -0.3798 0.4407 0.0253 1.0000 Uiso R . .
H451 H 0.0243 -0.1378 0.5289 0.0279 1.0000 Uiso R . .
H441 H 0.1115 -0.0269 0.5961 0.0243 1.0000 Uiso R . .
H411 H 0.2007 -0.0962 0.6730 0.0240 1.0000 Uiso R . .
H391 H 0.2754 0.0145 0.7786 0.0356 1.0000 Uiso R . .
H381 H 0.3625 0.1465 0.8296 0.0424 1.0000 Uiso R . .
H371 H 0.4170 0.2266 0.7752 0.0375 1.0000 Uiso R . .
S50 S 0.016342(11) 0.31165(3) 0.354978(13) 0.0197 1.0000 Uani . . .
O51 O 0.06199(4) 0.36745(12) 0.33849(6) 0.0338 1.0000 Uani . . .
O52 O -0.04116(4) 0.32809(14) 0.30893(5) 0.0346 1.0000 Uani . . .
O53 O 0.02212(6) 0.35879(14) 0.41613(5) 0.0400 1.0000 Uani . . .
C54 C 0.02650(6) 0.09361(16) 0.36202(8) 0.0300 1.0000 Uani . . .
F55 F -0.01455(4) 0.02149(10) 0.37439(4) 0.0316 1.0000 Uani . . .
F56 F 0.02603(8) 0.03015(12) 0.31036(8) 0.0695 1.0000 Uani . . .
F57 F 0.07648(5) 0.05713(15) 0.40755(9) 0.0721 1.0000 Uani . . .
S58 S 0.383363(12) -0.20374(4) 0.336752(13) 0.0250 1.0000 Uani . . .
O59 O 0.35072(6) -0.27884(12) 0.36690(5) 0.0361 1.0000 Uani . . .
O60 O 0.43379(5) -0.2936(2) 0.34184(7) 0.0573 1.0000 Uani . . .
O61 O 0.34983(5) -0.1383(2) 0.27742(6) 0.0568 1.0000 Uani . . .
C62 C 0.41284(6) -0.02623(17) 0.38525(8) 0.0347 1.0000 Uani . . .
F63 F 0.37073(5) 0.07199(12) 0.38412(7) 0.0559 1.0000 Uani . . .
F64 F 0.44294(5) -0.06781(13) 0.44351(5) 0.0495 1.0000 Uani . . .
F65 F 0.44768(5) 0.05769(17) 0.36670(8) 0.0706 1.0000 Uani . . .
N66 N 0.21532(5) -0.43393(15) 0.41192(6) 0.0330 1.0000 Uani . . .
C67 C 0.17780(5) -0.38188(15) 0.37068(6) 0.0240 1.0000 Uani . . .
C68 C 0.12983(6) -0.31354(18) 0.31880(7) 0.0317 1.0000 Uani . . .
H681 H 0.1412 -0.3001 0.2852 0.0481 1.0000 Uiso R . .
H682 H 0.0984 -0.3855 0.3093 0.0478 1.0000 Uiso R . .
H683 H 0.1191 -0.2126 0.3308 0.0482 1.0000 Uiso R . .
N69 N 0.15719(8) 0.1073(2) 0.73127(8) 0.0508 1.0000 Uani . . .
C70 C 0.11718(7) 0.18327(17) 0.72101(6) 0.0326 1.0000 Uani . . .
C71 C 0.06666(7) 0.28095(18) 0.70946(7) 0.0349 1.0000 Uani . . .
H711 H 0.0467 0.2878 0.6663 0.0523 1.0000 Uiso R . .
H712 H 0.0437 0.2339 0.7281 0.0511 1.0000 Uiso R . .
H713 H 0.0774 0.3878 0.7256 0.0526 1.0000 Uiso R . .

loop_
_atom_site_aniso_label
_atom_site_aniso_U_11
_atom_site_aniso_U_22
_atom_site_aniso_U_33
_atom_site_aniso_U_23
_atom_site_aniso_U_13
_atom_site_aniso_U_12
Zn1 0.01250(6) 0.01514(6) 0.01637(6) -0.00110(4) 0.00396(4) 0.00064(4)
N2 0.0118(3) 0.0138(4) 0.0179(4) -0.0008(3) 0.0054(3) 0.0004(3)
C3 0.0120(4) 0.0153(4) 0.0188(4) -0.0008(3) 0.0048(3) 0.0008(3)
C4 0.0132(4) 0.0149(4) 0.0195(4) -0.0001(3) 0.0054(3) 0.0028(3)
N5 0.0126(3) 0.0135(4) 0.0191(4) -0.0011(3) 0.0055(3) 0.0006(3)
C6 0.0140(4) 0.0133(4) 0.0165(4) 0.0003(3) 0.0048(3) 0.0021(3)
C7 0.0136(4) 0.0174(4) 0.0188(4) 0.0000(3) 0.0059(3) -0.0001(3)
C8 0.0159(4) 0.0205(5) 0.0222(5) 0.0005(4) 0.0095(4) 0.0004(4)
C9 0.0225(5) 0.0171(4) 0.0198(4) -0.0004(4) 0.0099(4) 0.0016(4)
O10 0.0233(4) 0.0259(5) 0.0227(4) -0.0061(3) 0.0109(3) 0.0018(3)
C11 0.0199(5) 0.0194(5) 0.0199(5) -0.0031(4) 0.0045(4) 0.0014(4)
C12 0.0135(4) 0.0179(4) 0.0207(4) -0.0014(4) 0.0031(3) 0.0030(3)
C13 0.0160(4) 0.0213(5) 0.0188(4) 0.0008(4) 0.0046(4) 0.0034(4)
C14 0.0201(5) 0.0270(5) 0.0173(4) -0.0004(4) 0.0063(4) 0.0038(4)
C15 0.0183(4) 0.0221(5) 0.0205(5) -0.0022(4) 0.0091(4) 0.0023(4)
C16 0.0135(4) 0.0150(4) 0.0196(4) -0.0014(3) 0.0066(3) 0.0009(3)
C17 0.0155(4) 0.0152(4) 0.0223(5) -0.0017(4) 0.0075(4) 0.0026(3)
N18 0.0140(3) 0.0136(4) 0.0218(4) -0.0004(3) 0.0076(3) 0.0011(3)
C19 0.0151(4) 0.0136(4) 0.0208(4) -0.0009(3) 0.0067(3) 0.0023(3)
C20 0.0214(5) 0.0192(5) 0.0251(5) 0.0021(4) 0.0129(4) 0.0058(4)
C21 0.0233(5) 0.0216(5) 0.0244(5) 0.0045(4) 0.0115(4) 0.0062(4)
C22 0.0160(4) 0.0205(5) 0.0238(5) 0.0013(4) 0.0055(4) 0.0026(4)
O23 0.0182(5) 0.0264(5) 0.0271(5) 0.0048(4) 0.0067(4) 0.0071(3)
C24 0.0134(4) 0.0243(5) 0.0249(5) 0.0006(4) 0.0071(4) 0.0026(4)
C25 0.0154(4) 0.0215(5) 0.0215(5) 0.0009(4) 0.0080(4) 0.0022(4)
N26 0.0174(4) 0.0157(4) 0.0188(4) -0.0014(3) 0.0017(3) 0.0045(3)
C27 0.0180(5) 0.0172(5) 0.0232(5) -0.0009(4) -0.0023(4) 0.0050(4)
C28 0.0144(4) 0.0171(5) 0.0295(6) -0.0029(4) -0.0002(4) 0.0012(3)
N29 0.0132(4) 0.0146(4) 0.0282(5) -0.0007(3) 0.0022(3) 0.0017(3)
C30 0.0121(4) 0.0166(4) 0.0298(5) -0.0037(4) 0.0029(4) -0.0004(3)
C31 0.0130(4) 0.0183(5) 0.0305(5) -0.0017(4) 0.0048(4) -0.0001(3)
C32 0.0172(5) 0.0199(5) 0.0281(5) -0.0046(4) 0.0057(4) -0.0015(4)
C33 0.0193(5) 0.0263(5) 0.0303(6) -0.0096(5) 0.0092(4) -0.0033(4)
O34 0.0209(7) 0.0306(8) 0.0298(7) -0.0037(6) 0.0119(6) -0.0025(6)
C35 0.0144(4) 0.0327(6) 0.0352(6) -0.0091(5) 0.0078(4) 0.0003(4)
C36 0.0128(4) 0.0261(5) 0.0336(6) -0.0047(5) 0.0035(4) 0.0025(4)
C37 0.0298(6) 0.0253(6) 0.0229(5) -0.0013(4) -0.0077(5) 0.0035(5)
C38 0.0440(8) 0.0328(7) 0.0165(5) -0.0007(5) -0.0025(5) 0.0045(6)
C39 0.0385(7) 0.0300(6) 0.0168(5) 0.0033(4) 0.0050(5) 0.0064(5)
C40 0.0239(5) 0.0180(5) 0.0171(4) 0.0015(4) 0.0041(4) 0.0057(4)
C41 0.0224(5) 0.0192(5) 0.0194(5) 0.0018(4) 0.0089(4) 0.0032(4)
N42 0.0174(4) 0.0142(4) 0.0192(4) 0.0001(3) 0.0079(3) 0.0013(3)
C43 0.0170(4) 0.0162(4) 0.0186(4) 0.0016(3) 0.0083(3) -0.0002(3)
C44 0.0201(5) 0.0212(5) 0.0236(5) -0.0002(4) 0.0118(4) 0.0017(4)
C45 0.0181(5) 0.0251(5) 0.0295(5) 0.0025(4) 0.0121(4) 0.0013(4)
C46 0.0192(5) 0.0201(5) 0.0276(5) 0.0014(4) 0.0091(4) -0.0018(4)
O47 0.0193(6) 0.0270(7) 0.0313(7) -0.0051(6) 0.0053(5) -0.0036(5)
C48 0.0208(5) 0.0182(5) 0.0228(5) -0.0018(4) 0.0096(4) -0.0023(4)
C49 0.0179(4) 0.0168(4) 0.0218(5) -0.0006(4) 0.0101(4) -0.0008(3)
S50 0.01436(11) 0.01751(12) 0.02652(13) -0.00161(9) 0.00737(9) -0.00032(8)
O51 0.0293(5) 0.0226(4) 0.0602(7) 0.0103(4) 0.0291(5) 0.0024(3)
O52 0.0212(4) 0.0362(5) 0.0371(5) 0.0019(4) 0.0018(4) 0.0018(4)
O53 0.0541(7) 0.0356(6) 0.0316(5) -0.0130(4) 0.0185(5) -0.0190(5)
C54 0.0278(6) 0.0198(5) 0.0525(8) 0.0051(5) 0.0267(6) 0.0019(4)
F55 0.0336(4) 0.0251(4) 0.0450(5) -0.0065(3) 0.0250(4) -0.0114(3)
F56 0.1323(13) 0.0228(4) 0.1065(11) -0.0118(5) 0.1039(11) -0.0063(6)
F57 0.0287(5) 0.0452(6) 0.1290(13) 0.0522(7) 0.0171(6) 0.0084(4)
S58 0.01621(12) 0.04027(17) 0.01925(12) 0.00314(11) 0.00765(9) 0.00782(11)
O59 0.0551(7) 0.0213(4) 0.0427(6) -0.0004(4) 0.0310(5) -0.0034(4)
O60 0.0196(5) 0.0897(11) 0.0516(7) -0.0362(7) 0.0025(5) 0.0176(6)
O61 0.0313(6) 0.1049(13) 0.0267(5) 0.0255(7) 0.0036(4) 0.0031(7)
C62 0.0223(6) 0.0255(6) 0.0510(8) 0.0098(6) 0.0089(5) 0.0029(5)
F63 0.0331(5) 0.0216(4) 0.1036(10) -0.0042(5) 0.0171(6) 0.0059(3)
F64 0.0546(6) 0.0389(5) 0.0383(5) -0.0103(4) 0.0008(5) 0.0084(4)
F65 0.0318(5) 0.0655(8) 0.1070(12) 0.0325(8) 0.0196(6) -0.0145(5)
N66 0.0289(5) 0.0307(6) 0.0357(6) 0.0024(5) 0.0088(5) 0.0022(4)
C67 0.0256(5) 0.0213(5) 0.0271(5) -0.0001(4) 0.0124(4) -0.0017(4)
C68 0.0292(6) 0.0307(6) 0.0304(6) 0.0093(5) 0.0069(5) -0.0014(5)
N69 0.0476(8) 0.0519(9) 0.0530(9) -0.0087(7) 0.0201(7) 0.0046(7)
C70 0.0437(8) 0.0276(6) 0.0263(6) -0.0053(5) 0.0138(5) -0.0050(5)
C71 0.0465(8) 0.0273(6) 0.0311(6) 0.0007(5) 0.0155(6) 0.0009(6)

loop_
_atom_type_symbol
_atom_type_scat_dispersion_real
_atom_type_scat_dispersion_imag
_atom_type_scat_Cromer_Mann_a1
_atom_type_scat_Cromer_Mann_b1
_atom_type_scat_Cromer_Mann_a2
_atom_type_scat_Cromer_Mann_b2
_atom_type_scat_Cromer_Mann_a3
_atom_type_scat_Cromer_Mann_b3
_atom_type_scat_Cromer_Mann_a4
_atom_type_scat_Cromer_Mann_b4
_atom_type_scat_Cromer_Mann_c
_atom_type_scat_source
C 0.0010 0.0007 2.3100 20.8439 1.0200 10.2075 1.5886 0.5687 0.8650 51.6512 0.2156 'International Tables Vol C 4.2.6.8 and 6.1.1.4'
H 0.0000 0.0000 0.4930 10.5109 0.3229 26.1257 0.1402 3.1424 0.0408 57.7998 0.0030 'International Tables Vol C 4.2.6.8 and 6.1.1.4'
N 0.0028 0.0016 12.2126 0.0057 3.1322 9.8933 2.0125 28.9975 1.1663 0.5826 -11.5290 'International Tables Vol C 4.2.6.8 and 6.1.1.4'
O 0.0046 0.0029 3.0485 13.2771 2.2868 5.7011 1.5463 0.3239 0.8670 32.9089 0.2508 'International Tables Vol C 4.2.6.8 and 6.1.1.4'
F 0.0077 0.0049 3.5392 10.2825 2.6412 4.2944 1.5170 0.2615 1.0243 26.1476 0.2776 'International Tables Vol C 4.2.6.8 and 6.1.1.4'
S 0.0692 0.0633 6.9053 1.4679 5.2034 22.2151 1.4379 0.2536 1.5863 56.1720 0.8669 'International Tables Vol C 4.2.6.8 and 6.1.1.4'
Zn 0.3321 0.8009 14.0743 3.2655 7.0318 0.2333 5.1652 10.3163 2.4100 58.7097 1.3041 'International Tables Vol C 4.2.6.8 and 6.1.1.4'

loop_
_geom_angle_atom_site_label_1
_geom_angle_atom_site_label_2
_geom_angle_atom_site_label_3
_geom_angle
_geom_angle_publ_flag
N2 Zn1 N5 75.26(3) yes
N2 Zn1 N18 75.66(3) yes
N5 Zn1 N18 150.85(3) yes
N2 Zn1 N26 176.11(4) yes
N5 Zn1 N26 103.09(3) yes
N18 Zn1 N26 105.81(4) yes
N2 Zn1 N29 101.65(4) yes
N5 Zn1 N29 98.20(3) yes
N18 Zn1 N29 85.70(3) yes
N26 Zn1 N29 75.00(4) yes
N2 Zn1 N42 107.54(3) yes
N5 Zn1 N42 84.97(3) yes
N18 Zn1 N42 105.76(3) yes
N26 Zn1 N42 75.66(4) yes
N29 Zn1 N42 150.44(4) yes
Zn1 N2 C3 119.75(7) yes
Zn1 N2 C16 119.32(7) yes
C3 N2 C16 120.66(9) yes
N2 C3 C4 114.49(9) yes
N2 C3 C13 121.39(10) yes
C4 C3 C13 124.06(9) yes
C3 C4 N5 117.82(9) yes
C3 C4 H41 119.3 no
N5 C4 H41 122.9 no
Zn1 N5 C4 111.99(7) yes
Zn1 N5 C6 126.71(7) yes
C4 N5 C6 120.41(9) yes
N5 C6 C7 122.74(9) yes
N5 C6 C12 117.59(9) yes
C7 C6 C12 119.67(9) yes
C6 C7 C8 119.93(10) yes
C6 C7 H71 119.4 no
C8 C7 H71 120.7 no
C7 C8 C9 120.02(10) yes
C7 C8 H81 121.5 no
C9 C8 H81 118.5 no
C8 C9 O10 122.20(10) yes
C8 C9 C11 120.35(10) yes
O10 C9 C11 117.44(10) yes
C9 O10 H101 109.5(3) no
C9 C11 C12 119.49(10) yes
C9 C11 H111 118.0 no
C12 C11 H111 122.5 no
C6 C12 C11 120.51(10) yes
C6 C12 H121 120.8 no
C11 C12 H121 118.7 no
C3 C13 C14 118.26(10) yes
C3 C13 H131 119.1 no
C14 C13 H131 122.7 no
C13 C14 C15 119.89(10) yes
C13 C14 H141 120.2 no
C15 C14 H141 119.9 no
C14 C15 C16 118.18(10) yes
C14 C15 H151 122.6 no
C16 C15 H151 119.2 no
C15 C16 N2 121.62(10) yes
C15 C16 C17 123.77(9) yes
N2 C16 C17 114.60(9) yes
C16 C17 N18 118.45(9) yes
C16 C17 H171 120.3 no
N18 C17 H171 121.2 no
Zn1 N18 C17 111.60(7) yes
Zn1 N18 C19 128.08(7) yes
C17 N18 C19 119.72(9) yes
N18 C19 C20 118.26(9) yes
N18 C19 C25 122.27(10) yes
C20 C19 C25 119.47(10) yes
C19 C20 C21 120.49(10) yes
C19 C20 H201 121.4 no
C21 C20 H201 118.1 no
C20 C21 C22 119.63(11) yes
C20 C21 H211 120.7 no
C22 C21 H211 119.6 no
C21 C22 O23 117.40(11) yes
C21 C22 C24 120.17(10) yes
O23 C22 C24 122.40(11) yes
C22 O23 H231 109.6(3) no
C22 C24 C25 120.08(10) yes
C22 C24 H241 117.8 no
C25 C24 H241 122.1 no
C19 C25 C24 120.06(10) yes
C19 C25 H251 119.9 no
C24 C25 H251 120.1 no
Zn1 N26 C27 119.48(9) yes
Zn1 N26 C40 118.79(8) yes
C27 N26 C40 121.15(11) yes
N26 C27 C28 114.29(10) yes
N26 C27 C37 120.94(13) yes
C28 C27 C37 124.53(12) yes
C27 C28 N29 117.10(10) yes
C27 C28 H281 119.1 no
N29 C28 H281 123.8 no
Zn1 N29 C28 112.65(9) yes
Zn1 N29 C30 125.40(7) yes
C28 N29 C30 121.15(10) yes
N29 C30 C31 116.86(10) yes
N29 C30 C36 123.00(11) yes
C31 C30 C36 120.14(12) yes
C30 C31 C32 119.97(10) yes
C30 C31 H311 118.0 no
C32 C31 H311 122.0 no
C31 C32 C33 120.04(12) yes
C31 C32 H321 118.3 no
C33 C32 H321 121.7 no
C32 C33 O34 124.16(16) yes
C32 C33 C35 119.86(12) yes
O34 C33 C35 115.97(15) yes
C33 O34 H341 109.5(3) no
C33 C35 C36 120.44(11) yes
C33 C35 H351 120.6 no
C36 C35 H351 118.9 no
C30 C36 C35 119.48(12) yes
C30 C36 H361 117.7 no
C35 C36 H361 122.8 no
C27 C37 C38 118.27(12) yes
C27 C37 H371 121.4 no
C38 C37 H371 120.3 no
C37 C38 C39 120.37(12) yes
C37 C38 H381 121.2 no
C39 C38 H381 118.4 no
C38 C39 C40 117.68(14) yes
C38 C39 H391 120.9 no
C40 C39 H391 121.4 no
C39 C40 N26 121.58(12) yes
C39 C40 C41 124.29(12) yes
N26 C40 C41 114.11(10) yes
C40 C41 N42 117.58(10) yes
C40 C41 H411 119.8 no
N42 C41 H411 122.6 no
Zn1 N42 C41 113.01(8) yes
Zn1 N42 C43 126.18(7) yes
C41 N42 C43 119.71(10) yes
N42 C43 C44 121.22(10) yes
N42 C43 C49 118.09(9) yes
C44 C43 C49 120.68(10) yes
C43 C44 C45 119.41(11) yes
C43 C44 H441 119.5 no
C45 C44 H441 121.0 no
C44 C45 C46 120.01(11) yes
C44 C45 H451 119.2 no
C46 C45 H451 120.8 no
C45 C46 O47 115.53(13) yes
C45 C46 C48 120.44(11) yes
O47 C46 C48 123.98(14) yes
C46 O47 H471 109.5(3) no
C46 C48 C49 119.92(11) yes
C46 C48 H481 118.9 no
C49 C48 H481 121.1 no
C43 C49 C48 119.42(10) yes
C43 C49 H491 119.3 no
C48 C49 H491 121.2 no
O51 S50 O52 116.57(7) yes
O51 S50 O53 114.26(7) yes
O52 S50 O53 113.68(8) yes
O51 S50 C54 104.12(6) yes
O52 S50 C54 103.12(7) yes
O53 S50 C54 102.78(7) yes
S50 C54 F55 111.78(9) yes
S50 C54 F56 111.06(10) yes
F55 C54 F56 107.62(12) yes
S50 C54 F57 110.68(11) yes
F55 C54 F57 107.27(12) yes
F56 C54 F57 108.26(15) yes
O59 S58 O60 113.73(10) yes
O59 S58 O61 114.71(8) yes
O60 S58 O61 116.14(9) yes
O59 S58 C62 102.11(7) yes
O60 S58 C62 103.52(7) yes
O61 S58 C62 104.28(9) yes
S58 C62 F63 110.64(10) yes
S58 C62 F64 111.43(10) yes
F63 C62 F64 107.76(15) yes
S58 C62 F65 111.90(14) yes
F63 C62 F65 107.80(13) yes
F64 C62 F65 107.13(13) yes
N66 C67 C68 179.05(15) yes
C67 C68 H681 108.7 no
C67 C68 H682 107.3 no
H681 C68 H682 112.3 no
C67 C68 H683 109.3 no
H681 C68 H683 111.1 no
H682 C68 H683 107.9 no
N69 C70 C71 178.66(16) yes
C70 C71 H711 107.0 no
C70 C71 H712 110.2 no
H711 C71 H712 111.5 no
C70 C71 H713 110.5 no
H711 C71 H713 108.7 no
H712 C71 H713 109.0 no

loop_
_geom_bond_atom_site_label_1
_geom_bond_atom_site_label_2
_geom_bond_distance
_geom_bond_publ_flag
Zn1 N2 2.0475(9) yes
Zn1 N5 2.2781(9) yes
Zn1 N18 2.2700(9) yes
Zn1 N26 2.0550(10) yes
Zn1 N29 2.2516(10) yes
Zn1 N42 2.2194(9) yes
N2 C3 1.3436(13) yes
N2 C16 1.3412(13) yes
C3 C4 1.4831(14) yes
C3 C13 1.4000(15) yes
C4 N5 1.2858(13) yes
C4 H41 0.929 no
N5 C6 1.4241(13) yes
C6 C7 1.4040(14) yes
C6 C12 1.4042(14) yes
C7 C8 1.3944(15) yes
C7 H71 0.931 no
C8 C9 1.4020(16) yes
C8 H81 0.926 no
C9 O10 1.3652(14) yes
C9 C11 1.4003(16) yes
O10 H101 0.817(10) no
C11 C12 1.3939(16) yes
C11 H111 0.939 no
C12 H121 0.943 no
C13 C14 1.4006(16) yes
C13 H131 0.906 no
C14 C15 1.3982(16) yes
C14 H141 0.900 no
C15 C16 1.3992(15) yes
C15 H151 0.929 no
C16 C17 1.4798(14) yes
C17 N18 1.2892(14) yes
C17 H171 0.933 no
N18 C19 1.4260(13) yes
C19 C20 1.3997(15) yes
C19 C25 1.4071(14) yes
C20 C21 1.3974(15) yes
C20 H201 0.939 no
C21 C22 1.4029(16) yes
C21 H211 0.936 no
C22 O23 1.3800(15) yes
C22 C24 1.3967(17) yes
O23 H231 0.820(10) no
C24 C25 1.3966(15) yes
C24 H241 0.937 no
C25 H251 0.936 no
N26 C27 1.3415(15) yes
N26 C40 1.3355(16) yes
C27 C28 1.4759(19) yes
C27 C37 1.4019(17) yes
C28 N29 1.2881(16) yes
C28 H281 0.947 no
N29 C30 1.4184(17) yes
C30 C31 1.4039(16) yes
C30 C36 1.4042(15) yes
C31 C32 1.3842(18) yes
C31 H311 0.957 no
C32 C33 1.4023(16) yes
C32 H321 0.905 no
C33 O34 1.219(3) yes
C33 C35 1.3997(19) yes
O34 H341 0.818(10) no
C35 C36 1.387(2) yes
C35 H351 0.914 no
C36 H361 0.951 no
C37 C38 1.392(2) yes
C37 H371 0.907 no
C38 C39 1.400(2) yes
C38 H381 0.937 no
C39 C40 1.4004(16) yes
C39 H391 0.952 no
C40 C41 1.4807(16) yes
C41 N42 1.2899(14) yes
C41 H411 0.952 no
N42 C43 1.4256(14) yes
C43 C44 1.4051(15) yes
C43 C49 1.3995(15) yes
C44 C45 1.3925(16) yes
C44 H441 0.956 no
C45 C46 1.3957(18) yes
C45 H451 0.949 no
C46 O47 1.302(2) yes
C46 C48 1.4006(16) yes
O47 H471 0.819(10) no
C48 C49 1.3943(15) yes
C48 H481 0.919 no
C49 H491 0.939 no
S50 O51 1.4410(10) yes
S50 O52 1.4440(10) yes
S50 O53 1.4534(11) yes
S50 C54 1.8289(13) yes
C54 F55 1.3334(14) yes
C54 F56 1.3305(19) yes
C54 F57 1.3368(19) yes
S58 O59 1.4357(11) yes
S58 O60 1.4472(11) yes
S58 O61 1.4333(12) yes
S58 C62 1.8384(17) yes
C62 F63 1.3385(18) yes
C62 F64 1.3337(19) yes
C62 F65 1.3323(19) yes
N66 C67 1.1469(18) yes
C67 C68 1.4620(18) yes
C68 H681 0.955 no
C68 H682 0.952 no
C68 H683 0.960 no
N69 C70 1.139(2) yes
C70 C71 1.451(2) yes
C71 H711 0.948 no
C71 H712 0.944 no
C71 H713 0.963 no

loop_
_geom_hbond_atom_site_label_D
_geom_hbond_atom_site_label_H
_geom_hbond_atom_site_label_A
_geom_hbond_site_symmetry_A
_geom_hbond_angle_DHA
_geom_hbond_distance_DH
_geom_hbond_distance_HA
_geom_hbond_distance_DA
_geom_hbond_publ_flag
O10 H101 O52 2_566 159.0(18) 0.817 1.999 2.7773(18) yes
C11 H111 O61 4_555 154.77(4) 0.939 2.505 3.3789(18) yes
C8 H81 O47 2_556 134.49(5) 0.926 2.523 3.2405(18) yes
O23 H231 O60 2_646 172.0(11) 0.820 1.991 2.8056(18) yes
C24 H241 O34 2_656 167.95(6) 0.937 2.394 3.3157(18) yes
C21 H211 O61 4_545 135.18(5) 0.936 2.525 3.2568(18) yes
C15 H151 O59 . 153.31(4) 0.929 2.475 3.3309(18) yes
C13 H131 O51 . 152.27(4) 0.906 2.492 3.3206(18) yes
O34 H341 O59 1_565 172(5) 0.818 2.075 2.8875(18) yes
O34 H341 O60 1_565 121.5(6) 0.818 2.363 2.8761(18) yes
C28 H281 O23 1_565 152.75(4) 0.947 2.503 3.3731(18) yes
O47 H471 O53 1_545 175(7) 0.819 1.856 2.6727(18) yes
C38 H381 O34 4_555 138.82(6) 0.937 2.513 3.2767(18) yes
C68 H681 O10 4_554 153.57(4) 0.955 2.554 3.4356(18) yes
C68 H682 O51 1_545 146.34(4) 0.952 2.462 3.2963(18) yes
C71 H711 O47 2_556 173.40(5) 0.948 2.539 3.4831(18) yes
C71 H713 O52 2_566 135.85(4) 0.963 2.549 3.3087(18) yes
